data_1506082
loop_
_publ_author_name
'Spivey, Alan C.'
'Martin, Laetitia J.'
'Grainger, Damian M.'
'Ortner, J\"org'
'White, Andrew J. P.'

_publ_section_title
;
 Cis and trans selective 1,4-addition of a lithium dithioester enolate to
 4-O-TBS-2-cyclohexenone.
;
_journal_issue 18
_journal_name_full 'Organic letters'
_journal_page_first 3891
_journal_page_last 3894
_journal_paper_doi 10.1021/ol0611090
_journal_volume 8
_journal_year 2006
_chemical_formula_sum 'C15 H28 O2 S2 Si'
_chemical_formula_weight 332.58
_chemical_name_systematic
; 
 ? 
;
_space_group_IT_number 14
_symmetry_cell_setting monoclinic
_symmetry_space_group_name_Hall '-P 2ybc'
_symmetry_space_group_name_H-M 'P 1 21/c 1'
_atom_sites_solution_hydrogens geom
_atom_sites_solution_primary direct
_atom_sites_solution_secondary difmap
_audit_creation_method SHELXL-97
_cell_angle_alpha 90.00
_cell_angle_beta 105.313(8)
_cell_angle_gamma 90.00
_cell_formula_units_Z 8
_cell_length_a 22.425(2)
_cell_length_b 12.7310(11)
_cell_length_c 13.8126(13)
_cell_measurement_temperature 173(2)
_cell_measurement_theta_max 71.0085
_cell_measurement_theta_min 3.4688
_cell_volume 3803.4(6)
_computing_cell_refinement 'CrysAlis RED, Oxford Diffraction Ltd'
_computing_data_collection 'CrysAlis CCD, Oxford Diffraction Ltd'
_computing_data_reduction 'CrysAlis RED, Oxford Diffraction Ltd'
_computing_molecular_graphics 'Bruker SHELXTL'
_computing_publication_material 'Bruker SHELXTL'
_computing_structure_refinement 'SHELXL-97 (Sheldrick, 1997)'
_computing_structure_solution 'SHELXS-97 (Sheldrick, 1990)'
_diffrn_ambient_temperature 173(2)
_diffrn_detector_area_resol_mean 8.2556
_diffrn_measured_fraction_theta_full 0.975
_diffrn_measured_fraction_theta_max 0.975
_diffrn_measurement_device_type 'OD Xcalibur PX Ultra'
_diffrn_measurement_method \w
_diffrn_radiation_monochromator graphite
_diffrn_radiation_source 'Enhance Ultra (Cu) X-ray Source'
_diffrn_radiation_type CuK\a
_diffrn_radiation_wavelength 1.54248
_diffrn_reflns_av_R_equivalents 0.0573
_diffrn_reflns_av_sigmaI/netI 0.0407
_diffrn_reflns_limit_h_max 27
_diffrn_reflns_limit_h_min -26
_diffrn_reflns_limit_k_max 15
_diffrn_reflns_limit_k_min -15
_diffrn_reflns_limit_l_max 16
_diffrn_reflns_limit_l_min -16
_diffrn_reflns_number 35057
_diffrn_reflns_theta_full 71.22
_diffrn_reflns_theta_max 71.22
_diffrn_reflns_theta_min 4.03
_exptl_absorpt_coefficient_mu 3.131
_exptl_absorpt_correction_T_max 0.97170
_exptl_absorpt_correction_T_min 0.52130
_exptl_absorpt_correction_type 'numeric analytical'
_exptl_crystal_colour Colourless
_exptl_crystal_density_diffrn 1.162
_exptl_crystal_density_method 'not measured'
_exptl_crystal_description plates
_exptl_crystal_F_000 1440
_exptl_crystal_size_max 0.30
_exptl_crystal_size_mid 0.20
_exptl_crystal_size_min 0.01
_refine_diff_density_max 0.429
_refine_diff_density_min -0.437
_refine_diff_density_rms 0.049
_refine_ls_extinction_method none
_refine_ls_goodness_of_fit_ref 1.104
_refine_ls_hydrogen_treatment mixed
_refine_ls_matrix_type full
_refine_ls_number_parameters 403
_refine_ls_number_reflns 7183
_refine_ls_number_restraints 87
_refine_ls_restrained_S_all 1.134
_refine_ls_R_factor_all 0.0953
_refine_ls_R_factor_gt 0.0587
_refine_ls_shift/su_max 0.000
_refine_ls_shift/su_mean 0.000
_refine_ls_structure_factor_coef Fsqd
_refine_ls_weighting_details 'calc w=1/[\s^2^(Fo^2^)+(0.0906P)^2^+0.0000P] where P=(Fo^2^+2Fc^2^)/3'
_refine_ls_weighting_scheme calc
_refine_ls_wR_factor_gt 0.1533
_refine_ls_wR_factor_ref 0.1777
_reflns_number_gt 4693
_reflns_number_total 7183
_reflns_threshold_expression >2sigma(I)
_cod_data_source_file ol0611090si20060804_022632.cif
_cod_data_source_block Compound_5
_cod_depositor_comments
;
The following automatic conversions were performed:

'_symmetry_cell_setting' value 'Monoclinic' changed to 'monoclinic'
according to /home/saulius/struct/CIF-dictionaries/cif_core.dic
dictionary named 'cif_core.dic' version 2.4.1 from 2010-06-29.

Automatic conversion script
Id: cif_fix_values 1715 2011-07-08 13:25:40Z adriana 
;
_cod_original_cell_volume 3803.3(6)
_cod_original_sg_symbol_H-M P2(1)/c
_cod_database_code 1506082

loop_
_symmetry_equiv_pos_as_xyz
'x, y, z'
'-x, y+1/2, -z+1/2'
'-x, -y, -z'
'x, -y-1/2, z-1/2'

loop_
_atom_site_label
_atom_site_type_symbol
_atom_site_fract_x
_atom_site_fract_y
_atom_site_fract_z
_atom_site_U_iso_or_equiv
_atom_site_adp_type
_atom_site_occupancy
_atom_site_symmetry_multiplicity
_atom_site_calc_flag
_atom_site_refinement_flags
_atom_site_disorder_assembly
_atom_site_disorder_group
S1 S 0.06225(4) 0.40873(8) 0.09145(6) 0.0635(3) Uani 1 1 d . . .
C2 C 0.10121(16) 0.2868(3) 0.0963(3) 0.0629(10) Uani 1 1 d . . .
O2 O 0.11069(14) 0.2560(3) 0.0182(2) 0.0895(9) Uani 1 1 d . . .
C3 C 0.11737(18) 0.2209(3) 0.1891(3) 0.0605(9) Uani 1 1 d . . .
H3A H 0.1595 0.1927 0.1963 0.073 Uiso 1 1 calc R . .
H3B H 0.0888 0.1601 0.1773 0.073 Uiso 1 1 calc R . .
C4 C 0.11625(15) 0.2690(2) 0.2893(2) 0.0473(7) Uani 1 1 d . . .
H4A H 0.1128 0.2097 0.3349 0.057 Uiso 1 1 calc R . .
C5 C 0.05950(15) 0.3398(3) 0.2805(2) 0.0500(8) Uani 1 1 d . . .
H5A H 0.0216 0.3008 0.2462 0.060 Uiso 1 1 calc R . .
H5B H 0.0564 0.3587 0.3485 0.060 Uiso 1 1 calc R . .
C6 C 0.06384(15) 0.4391(2) 0.2223(2) 0.0497(8) Uani 1 1 d . . .
C7 C 0.12319(16) 0.4980(3) 0.2735(3) 0.0604(9) Uani 1 1 d . . .
H7A H 0.1267 0.5610 0.2333 0.072 Uiso 1 1 calc R . .
H7B H 0.1208 0.5220 0.3405 0.072 Uiso 1 1 calc R . .
C8 C 0.18044(16) 0.4306(3) 0.2853(3) 0.0577(9) Uani 1 1 d . . .
H8A H 0.1862 0.4145 0.2182 0.069 Uiso 1 1 calc R . .
H8B H 0.2172 0.4701 0.3235 0.069 Uiso 1 1 calc R . .
C9 C 0.17505(15) 0.3290(3) 0.3395(2) 0.0505(8) Uani 1 1 d . . .
H9A H 0.1743 0.3462 0.4098 0.061 Uiso 1 1 calc R . .
S10 S 0.00129(5) 0.53167(8) 0.21613(9) 0.0779(3) Uani 1 1 d . . .
C11 C -0.06693(18) 0.4562(3) 0.1623(3) 0.0767(11) Uani 1 1 d . . .
H11A H -0.1036 0.5002 0.1565 0.115 Uiso 1 1 calc R . .
H11B H -0.0686 0.3957 0.2054 0.115 Uiso 1 1 calc R . .
H11C H -0.0659 0.4315 0.0955 0.115 Uiso 1 1 calc R . .
O12 O 0.22840(11) 0.2659(2) 0.34318(17) 0.0617(6) Uani 1 1 d . . .
Si Si 0.28097(5) 0.22944(9) 0.44418(7) 0.0620(3) Uani 1 1 d . . .
C13 C 0.2481(3) 0.1303(5) 0.5139(4) 0.127(2) Uani 1 1 d U . .
H13A H 0.2145 0.1621 0.5370 0.190 Uiso 1 1 calc R . .
H13B H 0.2805 0.1056 0.5719 0.190 Uiso 1 1 calc R . .
H13C H 0.2320 0.0709 0.4697 0.190 Uiso 1 1 calc R . .
C14 C 0.3084(3) 0.3435(4) 0.5275(4) 0.118(2) Uani 1 1 d U . .
H14A H 0.2739 0.3727 0.5500 0.177 Uiso 1 1 calc R . .
H14B H 0.3246 0.3974 0.4907 0.177 Uiso 1 1 calc R . .
H14C H 0.3411 0.3208 0.5859 0.177 Uiso 1 1 calc R . .
C15 C 0.34418(17) 0.1720(3) 0.3966(3) 0.0651(10) Uani 1 1 d . . .
C16 C 0.3180(2) 0.0877(4) 0.3177(4) 0.0971(15) Uani 1 1 d . . .
H16A H 0.3517 0.0571 0.2939 0.146 Uiso 1 1 calc R . .
H16B H 0.2876 0.1196 0.2611 0.146 Uiso 1 1 calc R . .
H16C H 0.2981 0.0326 0.3476 0.146 Uiso 1 1 calc R . .
C17 C 0.3947(2) 0.1248(4) 0.4804(4) 0.1046(17) Uani 1 1 d . . .
H17A H 0.4271 0.0955 0.4526 0.157 Uiso 1 1 calc R . .
H17B H 0.3773 0.0689 0.5134 0.157 Uiso 1 1 calc R . .
H17C H 0.4125 0.1795 0.5295 0.157 Uiso 1 1 calc R . .
C18 C 0.3722(3) 0.2598(5) 0.3460(5) 0.122(2) Uani 1 1 d . . .
H18A H 0.4062 0.2311 0.3216 0.184 Uiso 1 1 calc R . .
H18B H 0.3881 0.3158 0.3947 0.184 Uiso 1 1 calc R . .
H18C H 0.3404 0.2885 0.2894 0.184 Uiso 1 1 calc R . .
S1' S 0.83917(4) 0.28948(7) 0.54343(6) 0.0613(3) Uani 1 1 d . . .
C2' C 0.79028(18) 0.1789(3) 0.5133(3) 0.0586(11) Uani 0.903(6) 1 d PD A 1
O2' O 0.77648(17) 0.1356(3) 0.5827(2) 0.0817(11) Uani 0.903(6) 1 d PD A 1
C3' C 0.77310(18) 0.1357(3) 0.4085(3) 0.0556(10) Uani 0.903(6) 1 d PD A 1
H3'A H 0.7307 0.1069 0.3954 0.067 Uiso 0.903(6) 1 calc PR A 1
H3'B H 0.8010 0.0759 0.4068 0.067 Uiso 0.903(6) 1 calc PR A 1
C2B C 0.7692(16) 0.254(4) 0.531(3) 0.083(14) Uiso 0.097(6) 1 d PD A 2
O2B O 0.7652(18) 0.200(4) 0.602(3) 0.101(13) Uiso 0.097(6) 1 d PD A 2
C3B C 0.7147(16) 0.309(3) 0.465(3) 0.060(10) Uiso 0.097(6) 1 d PD A 2
H3BA H 0.7006 0.3618 0.5076 0.072 Uiso 0.097(6) 1 calc PR A 2
H3BB H 0.6810 0.2573 0.4438 0.072 Uiso 0.097(6) 1 calc PR A 2
C4' C 0.77468(15) 0.2093(3) 0.3201(2) 0.0521(8) Uani 1 1 d . . .
H4'A H 0.7733 0.1637 0.2606 0.063 Uiso 0.903(6) 1 calc PR A 1
H4'B H 0.7731 0.1590 0.2648 0.063 Uiso 0.097(6) 1 calc PR A 2
H4'C H 0.7731 0.1688 0.3805 0.063 Uiso 0.097(6) 1 calc PR A 2
C5' C 0.83531(15) 0.2717(3) 0.3416(2) 0.0524(8) Uani 1 1 d . A .
H5'A H 0.8707 0.2229 0.3631 0.063 Uiso 1 1 calc R . .
H5'B H 0.8386 0.3074 0.2795 0.063 Uiso 1 1 calc R . .
C6' C 0.83787(15) 0.3524(3) 0.4228(2) 0.0516(8) Uani 1 1 d . A .
C7' C 0.78258(17) 0.4270(3) 0.3921(3) 0.0693(10) Uani 1 1 d . . .
H7'A H 0.7841 0.4778 0.4470 0.083 Uiso 1 1 calc R A .
H7'B H 0.7851 0.4672 0.3319 0.083 Uiso 1 1 calc R . .
C8' C 0.72182(17) 0.3675(3) 0.3694(3) 0.0692(10) Uani 1 1 d . A .
H8'A H 0.6872 0.4172 0.3447 0.083 Uiso 0.903(6) 1 calc PR A 1
H8'B H 0.7168 0.3349 0.4318 0.083 Uiso 0.903(6) 1 calc PR A 1
H8'C H 0.6867 0.4175 0.3451 0.083 Uiso 0.097(6) 1 calc PR A 2
C9' C 0.71938(15) 0.2827(3) 0.2910(3) 0.0583(9) Uani 1 1 d . A .
H9'A H 0.7191 0.3173 0.2259 0.070 Uiso 1 1 calc R . .
S10' S 0.90628(4) 0.43558(8) 0.44672(8) 0.0677(3) Uani 1 1 d . . .
C11' C 0.96833(17) 0.3427(3) 0.4814(3) 0.0760(11) Uani 1 1 d . A .
H11D H 1.0079 0.3802 0.4988 0.114 Uiso 1 1 calc R . .
H11E H 0.9669 0.2953 0.4249 0.114 Uiso 1 1 calc R . .
H11F H 0.9642 0.3019 0.5394 0.114 Uiso 1 1 calc R . .
O12' O 0.66381(11) 0.2238(2) 0.27767(19) 0.0675(7) Uani 1 1 d D . .
Si' Si 0.61343(9) 0.20019(17) 0.17103(14) 0.0667(8) Uani 0.669(5) 1 d PD A 1
C13' C 0.6508(5) 0.1083(9) 0.0973(8) 0.160(4) Uani 0.669(5) 1 d PDU A 1
H13D H 0.6645 0.0445 0.1367 0.240 Uiso 0.669(5) 1 calc PR A 1
H13E H 0.6864 0.1430 0.0828 0.240 Uiso 0.669(5) 1 calc PR A 1
H13F H 0.6207 0.0895 0.0342 0.240 Uiso 0.669(5) 1 calc PR A 1
C14' C 0.5887(4) 0.3160(7) 0.0955(8) 0.155(5) Uani 0.669(5) 1 d PDU A 1
H14D H 0.5691 0.3651 0.1322 0.232 Uiso 0.669(5) 1 calc PR A 1
H14E H 0.5591 0.2960 0.0325 0.232 Uiso 0.669(5) 1 calc PR A 1
H14F H 0.6247 0.3497 0.0809 0.232 Uiso 0.669(5) 1 calc PR A 1
C15' C 0.5511(4) 0.1294(8) 0.2039(8) 0.102(5) Uani 0.669(5) 1 d PD A 1
C16' C 0.5742(4) 0.0428(8) 0.2798(8) 0.145(4) Uani 0.669(5) 1 d PDU A 1
H16D H 0.5389 0.0090 0.2965 0.217 Uiso 0.669(5) 1 calc PR A 1
H16E H 0.6017 0.0728 0.3407 0.217 Uiso 0.669(5) 1 calc PR A 1
H16F H 0.5968 -0.0094 0.2512 0.217 Uiso 0.669(5) 1 calc PR A 1
C17' C 0.5189(6) 0.2149(11) 0.2571(11) 0.225(7) Uani 0.669(5) 1 d PDU A 1
H17D H 0.4844 0.1825 0.2774 0.337 Uiso 0.669(5) 1 calc PR A 1
H17E H 0.5034 0.2725 0.2103 0.337 Uiso 0.669(5) 1 calc PR A 1
H17F H 0.5491 0.2423 0.3166 0.337 Uiso 0.669(5) 1 calc PR A 1
C18' C 0.5026(4) 0.0894(9) 0.1130(7) 0.131(4) Uani 0.669(5) 1 d PD A 1
H18D H 0.4695 0.0542 0.1350 0.197 Uiso 0.669(5) 1 calc PR A 1
H18E H 0.5216 0.0395 0.0760 0.197 Uiso 0.669(5) 1 calc PR A 1
H18F H 0.4852 0.1486 0.0693 0.197 Uiso 0.669(5) 1 calc PR A 1
SiB Si 0.5944(2) 0.2307(4) 0.2052(4) 0.0774(14) Uiso 0.331(5) 1 d PD A 2
C13B C 0.6098(15) 0.235(2) 0.0783(16) 0.217(15) Uiso 0.331(5) 1 d PD A 2
H13G H 0.6314 0.1702 0.0680 0.326 Uiso 0.331(5) 1 calc PR A 2
H13H H 0.6355 0.2957 0.0740 0.326 Uiso 0.331(5) 1 calc PR A 2
H13I H 0.5705 0.2396 0.0264 0.326 Uiso 0.331(5) 1 calc PR A 2
C14B C 0.5545(9) 0.3508(12) 0.2197(16) 0.138(7) Uiso 0.331(5) 1 d PD A 2
H14G H 0.5448 0.3505 0.2848 0.208 Uiso 0.331(5) 1 calc PR A 2
H14H H 0.5161 0.3559 0.1658 0.208 Uiso 0.331(5) 1 calc PR A 2
H14I H 0.5809 0.4112 0.2162 0.208 Uiso 0.331(5) 1 calc PR A 2
C15B C 0.5525(7) 0.1093(11) 0.2173(11) 0.062(6) Uiso 0.331(5) 1 d PD A 2
C16B C 0.5466(7) 0.1104(13) 0.3267(9) 0.101(5) Uiso 0.331(5) 1 d PD A 2
H16G H 0.5238 0.0480 0.3383 0.151 Uiso 0.331(5) 1 calc PR A 2
H16H H 0.5242 0.1737 0.3374 0.151 Uiso 0.331(5) 1 calc PR A 2
H16I H 0.5879 0.1104 0.3735 0.151 Uiso 0.331(5) 1 calc PR A 2
C17B C 0.5855(7) 0.0100(12) 0.2006(13) 0.111(6) Uiso 0.331(5) 1 d PD A 2
H17G H 0.5609 -0.0513 0.2088 0.166 Uiso 0.331(5) 1 calc PR A 2
H17H H 0.6260 0.0066 0.2496 0.166 Uiso 0.331(5) 1 calc PR A 2
H17I H 0.5911 0.0104 0.1326 0.166 Uiso 0.331(5) 1 calc PR A 2
C18B C 0.4859(6) 0.1106(14) 0.1488(10) 0.080(5) Uiso 0.331(5) 1 d PD A 2
H18G H 0.4646 0.0459 0.1587 0.120 Uiso 0.331(5) 1 calc PR A 2
H18H H 0.4871 0.1155 0.0785 0.120 Uiso 0.331(5) 1 calc PR A 2
H18I H 0.4637 0.1713 0.1656 0.120 Uiso 0.331(5) 1 calc PR A 2

loop_
_atom_site_aniso_label
_atom_site_aniso_U_11
_atom_site_aniso_U_22
_atom_site_aniso_U_33
_atom_site_aniso_U_23
_atom_site_aniso_U_13
_atom_site_aniso_U_12
S1 0.0702(6) 0.0780(6) 0.0402(4) 0.0123(4) 0.0106(4) 0.0014(5)
C2 0.056(2) 0.089(3) 0.0452(19) -0.0130(19) 0.0156(16) -0.0051(19)
O2 0.089(2) 0.133(3) 0.0523(15) -0.0271(16) 0.0285(15) -0.0062(18)
C3 0.063(2) 0.060(2) 0.054(2) -0.0127(17) 0.0095(17) 0.0029(18)
C4 0.0586(19) 0.0443(17) 0.0396(16) 0.0046(13) 0.0138(14) -0.0048(15)
C5 0.0569(19) 0.0559(19) 0.0392(16) -0.0025(14) 0.0163(14) -0.0059(16)
C6 0.0503(18) 0.0471(18) 0.0486(17) -0.0026(14) 0.0075(14) -0.0009(15)
C7 0.061(2) 0.0468(19) 0.067(2) 0.0009(17) 0.0060(17) -0.0081(17)
C8 0.0510(19) 0.059(2) 0.058(2) 0.0051(17) 0.0060(16) -0.0083(17)
C9 0.0537(19) 0.058(2) 0.0377(16) -0.0001(14) 0.0083(14) 0.0046(16)
S10 0.0666(6) 0.0645(6) 0.0915(7) -0.0176(5) 0.0010(5) 0.0134(5)
C11 0.059(2) 0.085(3) 0.079(3) -0.007(2) 0.006(2) 0.009(2)
O12 0.0610(15) 0.0739(16) 0.0462(13) -0.0031(11) 0.0073(11) 0.0161(12)
Si 0.0673(6) 0.0692(6) 0.0462(5) 0.0022(5) 0.0094(4) 0.0161(5)
C13 0.118(4) 0.156(5) 0.120(4) 0.072(4) 0.058(4) 0.040(4)
C14 0.124(4) 0.115(4) 0.087(3) -0.043(3) -0.022(3) 0.047(3)
C15 0.061(2) 0.067(2) 0.062(2) -0.0068(19) 0.0066(18) 0.0096(19)
C16 0.100(3) 0.097(3) 0.088(3) -0.031(3) 0.013(3) 0.024(3)
C17 0.087(3) 0.113(4) 0.097(3) -0.018(3) -0.004(3) 0.041(3)
C18 0.097(4) 0.136(5) 0.148(5) 0.018(4) 0.057(4) -0.012(4)
S1' 0.0690(6) 0.0669(6) 0.0442(5) -0.0039(4) 0.0084(4) -0.0122(5)
C2' 0.059(2) 0.063(3) 0.053(2) 0.0037(19) 0.0140(18) -0.007(2)
O2' 0.100(2) 0.093(3) 0.0577(18) 0.0048(17) 0.0307(17) -0.026(2)
C3' 0.055(2) 0.049(2) 0.059(2) -0.0014(18) 0.0088(18) -0.0022(17)
C4' 0.0544(19) 0.055(2) 0.0437(17) -0.0091(15) 0.0068(14) -0.0028(16)
C5' 0.0486(18) 0.058(2) 0.0476(18) 0.0039(15) 0.0079(14) 0.0007(15)
C6' 0.0526(19) 0.0476(18) 0.0494(18) -0.0022(15) 0.0041(14) -0.0021(15)
C7' 0.063(2) 0.052(2) 0.085(3) -0.0026(19) 0.005(2) 0.0068(18)
C8' 0.051(2) 0.067(2) 0.081(3) -0.006(2) 0.0019(18) 0.0143(18)
C9' 0.0479(19) 0.064(2) 0.0537(19) 0.0058(17) -0.0033(15) 0.0040(17)
S10' 0.0652(6) 0.0587(6) 0.0714(6) 0.0076(5) 0.0045(5) -0.0138(5)
C11' 0.052(2) 0.096(3) 0.075(3) 0.004(2) 0.0071(19) -0.010(2)
O12' 0.0488(14) 0.0863(18) 0.0603(15) 0.0031(13) 0.0016(11) -0.0071(13)
Si' 0.0597(11) 0.0804(13) 0.0486(10) 0.0089(9) -0.0056(8) -0.0148(9)
C13' 0.143(8) 0.227(10) 0.123(7) -0.081(7) 0.057(6) -0.037(7)
C14' 0.131(7) 0.110(7) 0.160(8) 0.060(6) -0.071(6) -0.040(6)
C15' 0.054(5) 0.125(9) 0.110(7) 0.017(6) -0.006(4) -0.011(4)
C16' 0.119(7) 0.161(8) 0.135(7) 0.063(7) 0.001(6) -0.063(6)
C17' 0.159(10) 0.299(14) 0.247(13) -0.019(11) 0.109(10) 0.038(9)
C18' 0.089(6) 0.172(10) 0.112(7) 0.000(7) -0.011(6) -0.058(7)

loop_
_atom_type_symbol
_atom_type_description
_atom_type_scat_dispersion_real
_atom_type_scat_dispersion_imag
_atom_type_scat_source
C C 0.0181 0.0091 'International Tables Vol C Tables 4.2.6.8 and 6.1.1.4'
H H 0.0000 0.0000 'International Tables Vol C Tables 4.2.6.8 and 6.1.1.4'
O O 0.0492 0.0322 'International Tables Vol C Tables 4.2.6.8 and 6.1.1.4'
Si Si 0.2541 0.3302 'International Tables Vol C Tables 4.2.6.8 and 6.1.1.4'
S S 0.3331 0.5567 'International Tables Vol C Tables 4.2.6.8 and 6.1.1.4'

loop_
_geom_angle_atom_site_label_1
_geom_angle_atom_site_label_2
_geom_angle_atom_site_label_3
_geom_angle
C2 S1 C6 105.37(16)
O2 C2 C3 121.3(4)
O2 C2 S1 116.5(3)
C3 C2 S1 122.0(2)
C2 C3 C4 119.7(3)
C3 C4 C9 113.4(3)
C3 C4 C5 112.2(3)
C9 C4 C5 109.9(3)
C6 C5 C4 111.3(3)
C5 C6 C7 109.5(3)
C5 C6 S10 114.1(2)
C7 C6 S10 105.7(2)
C5 C6 S1 111.0(2)
C7 C6 S1 110.2(2)
S10 C6 S1 106.01(17)
C8 C7 C6 112.4(3)
C9 C8 C7 111.1(3)
O12 C9 C8 108.8(3)
O12 C9 C4 110.5(3)
C8 C9 C4 112.0(3)
C11 S10 C6 103.62(17)
C9 O12 Si 126.6(2)
O12 Si C13 109.9(2)
O12 Si C14 110.66(19)
C13 Si C14 108.8(3)
O12 Si C15 104.74(15)
C13 Si C15 111.1(2)
C14 Si C15 111.6(2)
C17 C15 C16 109.6(4)
C17 C15 C18 108.8(4)
C16 C15 C18 108.1(4)
C17 C15 Si 111.8(3)
C16 C15 Si 110.0(3)
C18 C15 Si 108.4(3)
C2B S1' C2' 38.4(17)
C2B S1' C6' 104.2(13)
C2' S1' C6' 105.84(17)
O2' C2' C3' 122.8(4)
O2' C2' S1' 116.5(3)
C3' C2' S1' 120.3(3)
C2' C3' C4' 119.1(3)
O2B C2B C3B 122(3)
O2B C2B S1' 111(3)
C3B C2B S1' 124(3)
C2B C3B C8' 119(3)
C9' C4' C5' 110.7(3)
C9' C4' C3' 113.2(3)
C5' C4' C3' 111.4(3)
C6' C5' C4' 110.7(3)
C5' C6' C7' 110.3(3)
C5' C6' S10' 113.3(2)
C7' C6' S10' 105.8(2)
C5' C6' S1' 111.3(2)
C7' C6' S1' 109.8(3)
S10' C6' S1' 106.11(16)
C8' C7' C6' 111.4(3)
C7' C8' C9' 111.3(3)
C7' C8' C3B 110.4(13)
C9' C8' C3B 106.1(14)
O12' C9' C8' 109.4(3)
O12' C9' C4' 109.6(3)
C8' C9' C4' 112.0(3)
C11' S10' C6' 102.85(17)
C9' O12' SiB 135.9(3)
C9' O12' Si' 126.0(2)
SiB O12' Si' 29.04(16)
O12' Si' C14' 113.9(3)
O12' Si' C15' 105.1(3)
C14' Si' C15' 114.2(5)
O12' Si' C13' 107.6(4)
C14' Si' C13' 107.9(6)
C15' Si' C13' 107.9(5)
C16' C15' C18' 111.6(8)
C16' C15' C17' 107.0(8)
C18' C15' C17' 107.4(7)
C16' C15' Si' 112.9(6)
C18' C15' Si' 113.0(7)
C17' C15' Si' 104.4(7)
O12' SiB C14B 113.7(7)
O12' SiB C15B 109.3(5)
C14B SiB C15B 114.8(8)
O12' SiB C13B 101.3(11)
C14B SiB C13B 107.5(10)
C15B SiB C13B 109.3(10)
C17B C15B C18B 110.4(10)
C17B C15B C16B 109.1(11)
C18B C15B C16B 106.2(9)
C17B C15B SiB 113.9(10)
C18B C15B SiB 111.7(11)
C16B C15B SiB 104.9(10)

loop_
_geom_bond_atom_site_label_1
_geom_bond_atom_site_label_2
_geom_bond_distance
S1 C2 1.774(4)
S1 C6 1.840(3)
C2 O2 1.219(4)
C2 C3 1.494(5)
C3 C4 1.520(4)
C4 C9 1.523(4)
C4 C5 1.538(5)
C5 C6 1.515(4)
C6 C7 1.529(4)
C6 S10 1.817(3)
C7 C8 1.517(5)
C8 C9 1.516(5)
C9 O12 1.431(4)
S10 C11 1.793(4)
O12 Si 1.638(2)
Si C13 1.854(5)
Si C14 1.855(5)
Si C15 1.862(4)
C15 C17 1.514(6)
C15 C16 1.532(6)
C15 C18 1.538(6)
S1' C2B 1.60(4)
S1' C2' 1.766(4)
S1' C6' 1.842(3)
C2' O2' 1.216(4)
C2' C3' 1.500(5)
C3' C4' 1.547(5)
C2B O2B 1.21(2)
C2B C3B 1.49(2)
C3B C8' 1.56(3)
C4' C9' 1.519(5)
C4' C5' 1.534(4)
C5' C6' 1.511(5)
C6' C7' 1.530(5)
C6' S10' 1.821(3)
C7' C8' 1.518(5)
C8' C9' 1.519(5)
C9' O12' 1.424(4)
S10' C11' 1.792(4)
O12' SiB 1.615(5)
O12' Si' 1.630(3)
Si' C14' 1.807(7)
Si' C15' 1.819(9)
Si' C13' 1.886(9)
C15' C16' 1.514(10)
C15' C18' 1.516(9)
C15' C17' 1.589(11)
SiB C14B 1.809(13)
SiB C15B 1.841(13)
SiB C13B 1.874(15)
C15B C17B 1.514(13)
C15B C18B 1.543(13)
C15B C16B 1.551(13)
